data_7024189
loop_
_publ_author_name
'Alfonso, Bel\'en F'
'Blanco, Jes\'us A'
'Fern\'andez-D\'iaz, Maria Teresa'
'Trobajo, Camino'
'Khainakov, Sergei A.'
'Garc\'ia, Jos\'e R'

_publ_section_title
;
 On the crystal structure and thermal decomposition of ammonium-iron(III)
 bis(hydrogenphosphate).
;
_journal_issue 7
_journal_name_full 'Dalton transactions (Cambridge, England : 2003)'
_journal_page_first 1791
_journal_page_last 1796
_journal_paper_doi 10.1039/b912427f
_journal_volume 39
_journal_year 2010
_chemical_formula_moiety 'D2 Fe1 O8 P2, (D4 N)'
_chemical_formula_sum 'D6 Fe N O8 P2'
_chemical_formula_weight 271.87
_chemical_name_common 'ammonium-iron(iii) bis(hydrogenphosphate)'
_chemical_name_systematic 'ammonium-iron(III) bis(hydrogenphosphate)'
_space_group_IT_number 2
_symmetry_cell_setting triclinic
_symmetry_Int_Tables_number 2
_symmetry_space_group_name_Hall '-P 1 (-1/2*x+1/2*y+1/2*z,1/2*x-1/2*y+1/2*z,1/2*x+1/2*y-1/2*z)'
_symmetry_space_group_name_H-M 'I -1'
_audit_creation_date 2009-06-14T22:53
_audit_creation_method 'from EXP file using GSAS2CIF'
_cell_angle_alpha 93.4228(13)
_cell_angle_beta 85.5686(14)
_cell_angle_gamma 89.3939(14)
_cell_formula_units_Z 6
_cell_length_a 9.79196(17)
_cell_length_b 7.11846(11)
_cell_length_c 14.17371(25)
_cell_measurement_temperature 50(2)
_cell_measurement_theta_max 148.0
_cell_measurement_theta_min 5.0
_cell_volume 983.13(3)
_computing_structure_refinement GSAS
_diffrn_ambient_temperature 50(2)
_diffrn_radiation_probe neutron
_diffrn_radiation_type neutron
_diffrn_radiation_wavelength 1.593613
_diffrn_reflns_limit_h_max 11
_diffrn_reflns_limit_h_min 0
_diffrn_reflns_limit_k_max 8
_diffrn_reflns_limit_k_min -8
_diffrn_reflns_limit_l_max 17
_diffrn_reflns_limit_l_min -17
_diffrn_reflns_theta_max 147.97
_diffrn_reflns_theta_min 10.969
_exptl_absorpt_correction_type none
_exptl_crystal_density_diffrn 2.756
_exptl_crystal_density_method 'not measured'
_exptl_crystal_F_000 68.4
_pd_proc_ls_prof_R_factor 0.0410
_pd_proc_ls_prof_wR_expected 0.0645
_pd_proc_ls_prof_wR_factor 0.0547
_refine_ls_goodness_of_fit_all 0.89
_refine_ls_matrix_type full
_refine_ls_number_parameters 269
_refine_ls_number_restraints 0
_refine_ls_R_Fsqd_factor 0.06213
_refine_ls_shift/su_max 0.04
_refine_ls_shift/su_mean 0.00
_reflns_d_resolution_high 0.829
_reflns_d_resolution_low 8.337
_reflns_number_total 1810
_cod_data_source_file b912427f.txt
_cod_data_source_block FEND450K
_cod_depositor_comments
;
The following automatic conversions were performed:

'_geom_bond_publ_flag' value 'N' changed to 'n' according to
/home/saulius/struct/CIF-dictionaries/cif_core.dic dictionary named
'cif_core.dic' version 2.4.2 from 2011-04-26 (128
times).

'_geom_angle_publ_flag' value 'N' changed to 'n' according
to /home/saulius/struct/CIF-dictionaries/cif_core.dic dictionary
named 'cif_core.dic' version 2.4.2 from 2011-04-26 (138 times).

Automatic conversion script
Id: cif_fix_values 1891 2012-01-12 08:04:46Z andrius 
;
_cod_original_cell_volume 983.135(28)
_cod_original_sg_symbol_Hall '-I 1'
_cod_original_formula_sum 'D6 Fe1 N1 O8 P2'
_cod_database_code 7024189

loop_
_symmetry_equiv_pos_site_id
_symmetry_equiv_pos_as_xyz
1 +x,+y,+z
-1 -x,-y,-z
101 +x+1/2,+y+1/2,+z+1/2
-101 -x+1/2,-y+1/2,-z+1/2

loop_
_atom_site_aniso_label
_atom_site_aniso_U_11
_atom_site_aniso_U_12
_atom_site_aniso_U_13
_atom_site_aniso_U_22
_atom_site_aniso_U_23
_atom_site_aniso_U_33
Fe1 0.021(6) -0.014(5) -0.004(4) 0.009(5) -0.001(4) 0.019(5)
Fe2 0.0115(34) -0.0003(32) 0.0015(26) 0.022(4) 0.0013(28) 0.0032(34)
P1 0.027(7) 0.014(6) 0.010(5) 0.007(6) 0.014(5) 0.008(7)
P2 0.031(8) -0.006(6) -0.003(6) 0.017(7) 0.005(6) 0.018(7)
P3 0.021(6) -0.020(5) -0.001(5) 0.004(6) 0.012(4) 0.005(6)
O1 0.031(7) -0.006(6) -0.002(6) 0.022(7) 0.014(6) 0.023(7)
O2 0.019(7) -0.008(5) -0.014(5) 0.001(5) 0.001(4) 0.025(6)
O3 0.021(7) -0.006(5) 0.007(5) 0.007(6) 0.000(5) 0.022(7)
O4 0.023(7) 0.001(5) -0.008(5) 0.012(6) 0.007(5) 0.020(7)
O5 0.001(5) 0.020(4) -0.002(4) 0.007(5) 0.000(4) 0.025(7)
O6 0.009(6) 0.004(4) -0.006(4) 0.011(5) 0.013(4) 0.010(5)
O7 0.009(5) 0.006(4) -0.001(4) 0.003(5) -0.006(4) 0.014(5)
O8 0.007(6) 0.003(5) -0.007(5) 0.014(6) 0.011(5) 0.026(7)
O9 0.014(6) -0.004(5) -0.002(5) 0.019(7) -0.011(5) 0.021(7)
O10 0.008(6) -0.007(5) 0.009(5) 0.027(7) -0.006(5) 0.006(5)
O11 0.010(7) -0.004(6) -0.007(5) 0.035(9) -0.005(5) 0.011(6)
O12 0.022(7) -0.007(5) -0.009(6) 0.025(7) 0.006(5) 0.012(7)
N1 0.107(18) -0.024(11) -0.069(13) 0.036(9) 0.015(9) 0.026(10)
N2 0.030(6) -0.006(4) -0.006(4) 0.015(4) 0.007(4) 0.017(5)
D1 0.039(7) 0.001(6) 0.003(5) 0.021(6) -0.008(5) 0.021(6)
D2 0.024(7) -0.010(5) -0.004(5) 0.025(6) 0.007(5) 0.032(7)
D3 0.022(7) 0.001(6) 0.001(6) 0.037(8) -0.005(6) 0.046(8)
D4 0.050(9) 0.008(7) 0.002(7) 0.035(8) 0.001(7) 0.032(7)
D5 0.052(9) 0.000(6) -0.002(7) 0.037(8) -0.009(7) 0.036(8)
D6 0.027(7) 0.006(5) 0.011(5) 0.021(6) -0.010(5) 0.025(7)
D7 0.018(6) 0.009(5) 0.003(5) 0.033(7) 0.003(6) 0.032(7)
D8 0.37(7) -0.088(26) 0.29(4) 0.045(18) -0.103(20) 0.140(28)
D9 0.008(14) 0.042(16) 0.049(13) 0.123(35) 0.070(24) 0.030(20)
D10 0.041(17) 0.015(13) -0.039(15) 0.014(13) 0.001(14) 0.091(24)
D11 0.00602 0.0123 0.0143 0.03572 -0.0015 0.05285

loop_
_atom_site_type_symbol
_atom_site_label
_atom_site_fract_x
_atom_site_fract_y
_atom_site_fract_z
_atom_site_occupancy
_atom_site_thermal_displace_type
_atom_site_U_iso_or_equiv
_atom_site_symmetry_multiplicity
Fe Fe1 0.0 0.0 0.5 1.0 Uani 0.01635 2
Fe Fe2 0.6162(7) 0.0375(10) 0.3342(5) 1.0 Uani 0.01231 4
P P1 0.0633(13) 0.1304(16) 0.7188(8) 1.0 Uani 0.01412 4
P P2 0.6659(15) 0.1572(18) 0.1105(10) 1.0 Uani 0.02214 4
P P3 0.3234(12) 0.0298(16) 0.4443(8) 1.0 Uani 0.00943 4
O O1 0.4222(12) 0.1276(16) 0.3761(9) 1.0 Uani 0.02472 4
O O2 0.4713(11) 0.2020(13) 0.7150(8) 1.0 Uani 0.01382 4
O O3 0.8135(11) 0.2172(15) 0.1239(8) 1.0 Uani 0.01735 4
O O4 0.3634(11) 0.0720(16) 0.5453(8) 1.0 Uani 0.01777 4
O O5 0.5815(10) 0.1396(14) 0.2063(8) 1.0 Uani 0.01119 4
O O6 0.0312(10) 0.1705(14) 0.6156(7) 1.0 Uani 0.00915 4
O O7 0.1736(10) 0.0954(14) 0.4367(6) 1.0 Uani 0.00866 4
O O8 0.2062(10) 0.0568(15) 0.7206(8) 1.0 Uani 0.01506 4
O O9 0.9099(12) 0.2131(14) 0.4503(8) 1.0 Uani 0.01828 4
O O10 0.0412(10) 0.0266(16) 0.2429(8) 1.0 Uani 0.01449 4
O O11 0.3164(12) 0.0448(17) 0.9442(8) 1.0 Uani 0.01826 4
O O12 0.6670(13) 0.1877(17) 0.5822(8) 1.0 Uani 0.01907 4
N N1 0.0 0.0 0.0 1.0 Uani 0.05233 2
N N2 0.3158(9) 0.0289(12) 0.1513(6) 1.0 Uani 0.02015 4
D D1 0.0016(12) 0.1570(16) 0.2583(8) 1.0 Uani 0.02764 4
D D2 0.5965(11) 0.2059(16) 0.6352(8) 1.0 Uani 0.02665 4
D D3 0.2213(12) 0.0324(17) 0.1935(9) 1.0 Uani 0.03562 4
D D4 0.3949(14) 0.0416(17) 0.1945(9) 1.0 Uani 0.03932 4
D D5 0.6733(13) 0.0900(19) 0.8936(9) 1.0 Uani 0.0422 4
D D6 0.3708(11) 0.1427(17) 0.9216(8) 1.0 Uani 0.02542 4
D D7 0.3192(11) 0.1448(16) 0.1122(8) 1.0 Uani 0.02814 4
D D8 0.944(6) 0.065(4) 0.0540(33) 0.5 Uani 0.20491 4
D D9 -0.0325(27) -0.033(6) 0.9501(24) 0.5 Uani 0.05402 4
D D10 0.0806(27) 0.1092(32) -0.0403(22) 0.5 Uani 0.0471 4
D D11 0.9405(24) 0.103(4) 0.9830(24) 0.5 Uani 0.03265 4

loop_
_atom_type_symbol
_atom_type_number_in_cell
_atom_type_scat_length_neutron
_atom_type_scat_source
Fe 6.0 0.9450 International_Tables_Vol_C
P 12.0 0.5130 International_Tables_Vol_C
O 48.0 0.5805 International_Tables_Vol_C
N 6.0 0.9360 International_Tables_Vol_C
D 36.0 0.6674 International_Tables_Vol_C

loop_
_geom_angle_atom_site_label_1
_geom_angle_atom_site_label_2
_geom_angle_atom_site_label_3
_geom_angle
_geom_angle_site_symmetry_1
_geom_angle_site_symmetry_3
_geom_angle_publ_flag
O6 Fe1 O6 180.0 1_555 -1_556 n
O6 Fe1 O7 88.7(4) 1_555 1_555 n
O6 Fe1 O7 91.3(4) 1_555 -1_556 n
O6 Fe1 O9 87.3(4) 1_555 1_455 n
O6 Fe1 O9 92.7(4) 1_555 -1_656 n
O6 Fe1 O7 91.3(4) -1_556 1_555 n
O6 Fe1 O7 88.7(4) -1_556 -1_556 n
O6 Fe1 O9 92.7(4) -1_556 1_455 n
O6 Fe1 O9 87.3(4) -1_556 -1_656 n
O7 Fe1 O7 180.0 1_555 -1_556 n
O7 Fe1 O9 86.1(4) 1_555 1_455 n
O7 Fe1 O9 93.9(4) 1_555 -1_656 n
O7 Fe1 O9 93.9(4) -1_556 1_455 n
O7 Fe1 O9 86.1(4) -1_556 -1_656 n
O9 Fe1 O9 180.0 1_455 -1_656 n
O1 Fe2 O2 85.8(5) 1_555 -1_656 n
O1 Fe2 O3 90.1(6) 1_555 -101_655 n
O1 Fe2 O4 91.9(5) 1_555 -1_656 n
O1 Fe2 O5 85.7(5) 1_555 1_555 n
O1 Fe2 O8 173.2(6) 1_555 -1_656 n
O2 Fe2 O3 174.3(6) -1_656 -101_655 n
O2 Fe2 O4 90.2(5) -1_656 -1_656 n
O2 Fe2 O5 85.9(5) -1_656 1_555 n
O2 Fe2 O8 89.7(5) -1_656 -1_656 n
O3 Fe2 O4 93.9(6) -101_655 -1_656 n
O3 Fe2 O5 89.9(5) -101_655 1_555 n
O3 Fe2 O8 94.0(6) -101_655 -1_656 n
O4 Fe2 O5 175.5(6) -1_656 1_555 n
O4 Fe2 O8 93.3(5) -1_656 -1_656 n
O5 Fe2 O8 88.8(5) 1_555 -1_656 n
O2 P1 O6 110.8(8) -101_556 1_555 n
O2 P1 O8 114.6(11) -101_556 1_555 n
O2 P1 O10 103.2(9) -101_556 -1_556 n
O6 P1 O8 110.8(9) 1_555 1_555 n
O6 P1 O10 108.4(10) 1_555 -1_556 n
O8 P1 O10 108.6(9) 1_555 -1_556 n
O3 P2 O5 112.0(10) 1_555 1_555 n
O3 P2 O9 113.4(10) 1_555 -101_655 n
O3 P2 O11 103.8(10) 1_555 -1_656 n
O5 P2 O9 109.4(11) 1_555 -101_655 n
O5 P2 O11 109.5(10) 1_555 -1_656 n
O9 P2 O11 108.6(10) -101_655 -1_656 n
O1 P3 O4 109.0(9) 1_555 1_555 n
O1 P3 O7 111.5(10) 1_555 1_555 n
O1 P3 O12 108.2(10) 1_555 -1_656 n
O4 P3 O7 109.7(10) 1_555 1_555 n
O4 P3 O12 110.4(9) 1_555 -1_656 n
O7 P3 O12 108.1(9) 1_555 -1_656 n
Fe2 O1 P3 125.1(9) 1_555 1_555 n
Fe2 O2 P1 139.5(10) -1_656 -101_556 n
Fe2 O2 D2 97.7(7) -1_656 1_555 n
P1 O2 D2 120.9(9) -101_556 1_555 n
Fe2 O3 P2 129.8(9) -101_655 1_555 n
Fe2 O4 P3 143.9(9) -1_656 1_555 n
Fe2 O5 P2 135.9(8) 1_555 1_555 n
Fe1 O6 P1 132.8(7) 1_555 1_555 n
Fe1 O7 P3 129.3(7) 1_555 1_555 n
Fe2 O8 P1 155.6(9) -1_656 1_555 n
Fe1 O9 P2 164.9(8) 1_655 -101_655 n
P1 O10 D1 110.8(11) -1_556 1_555 n
P2 O11 D6 117.9(14) -1_656 1_555 n
P3 O12 D2 106.6(13) -1_656 1_555 n
D8 N1 D8 180.0 1_455 -1_655 n
D8 N1 D9 122(4) 1_455 1_554 n
D8 N1 D9 58(4) 1_455 -1_556 n
D8 N1 D10 111.5(20) 1_455 1_555 n
D8 N1 D10 68.5(20) 1_455 -1_555 n
D8 N1 D11 65(4) 1_455 1_454 n
D8 N1 D11 115(4) 1_455 -1_656 n
D8 N1 D9 58(4) -1_655 1_554 n
D8 N1 D9 122(4) -1_655 -1_556 n
D8 N1 D10 68.5(20) -1_655 1_555 n
D8 N1 D10 111.5(20) -1_655 -1_555 n
D8 N1 D11 115(4) -1_655 1_454 n
D8 N1 D11 65(4) -1_655 -1_656 n
D9 N1 D9 180.0 1_554 -1_556 n
D9 N1 D10 92.1(21) 1_554 1_555 n
D9 N1 D10 87.9(21) 1_554 -1_555 n
D9 N1 D11 72.0(25) 1_554 1_454 n
D9 N1 D11 108.0(25) 1_554 -1_656 n
D9 N1 D10 87.9(21) -1_556 1_555 n
D9 N1 D10 92.1(21) -1_556 -1_555 n
D9 N1 D11 108.0(25) -1_556 1_454 n
D9 N1 D11 72.0(25) -1_556 -1_656 n
D10 N1 D10 180.0 1_555 -1_555 n
D10 N1 D11 76.0(16) 1_555 1_454 n
D10 N1 D11 104.0(16) 1_555 -1_656 n
D10 N1 D11 104.0(16) -1_555 1_454 n
D10 N1 D11 76.0(16) -1_555 -1_656 n
D11 N1 D11 179.9802 1_454 -1_656 n
D3 N2 D4 109.3(13) 1_555 1_555 n
D3 N2 D5 112.1(13) 1_555 -1_656 n
D3 N2 D7 108.1(12) 1_555 1_555 n
D4 N2 D5 111.7(13) 1_555 -1_656 n
D4 N2 D7 106.1(13) 1_555 1_555 n
D5 N2 D7 109.3(13) -1_656 1_555 n
O2 D2 O12 170.1(15) 1_555 1_555 n
N1 D8 D9 51.3(24) 1_655 -1_656 n
N1 D8 D10 65.1(18) 1_655 -1_655 n
N1 D8 D11 57.2(19) 1_655 1_554 n
D9 D8 D10 87(4) -1_656 -1_655 n
D9 D8 D11 97.0(23) -1_656 1_554 n
D10 D8 D11 98(4) -1_655 1_554 n
N1 D9 D8 71(5) 1_556 -1_656 n
N1 D9 D10 55.1(24) 1_556 1_556 n
N1 D9 D10 58.1(17) 1_556 -1_556 n
N1 D9 D11 61.1(35) 1_556 1_455 n
N1 D9 D11 39.8(14) 1_556 -1_657 n
D8 D9 D10 57.2(31) -1_656 1_556 n
D8 D9 D10 101(4) -1_656 -1_556 n
D8 D9 D11 117(6) -1_656 1_455 n
D8 D9 D11 46(4) -1_656 -1_657 n
D10 D9 D10 113.3(31) 1_556 -1_556 n
D10 D9 D11 62.1(28) 1_556 1_455 n
D10 D9 D11 72.6(20) 1_556 -1_657 n
D10 D9 D11 86.7(27) -1_556 1_455 n
D10 D9 D11 56.6(16) -1_556 -1_657 n
D11 D9 D11 101(4) 1_455 -1_657 n
N1 D10 D8 46.4(14) 1_555 -1_655 n
N1 D10 D9 32.7(14) 1_555 1_554 n
N1 D10 D9 34.0(19) 1_555 -1_556 n
N1 D10 D11 43.5(15) 1_555 1_454 n
D8 D10 D9 35.8(29) -1_655 1_554 n
D8 D10 D9 70.6(24) -1_655 -1_556 n
D8 D10 D11 77.5(30) -1_655 1_454 n
D9 D10 D9 66.7(31) 1_554 -1_556 n
D9 D10 D11 42.9(17) 1_554 1_454 n
D9 D10 D11 61.6(20) -1_556 1_454 n
N1 D11 D8 58.0(30) 1_656 1_556 n
N1 D11 D9 46.8(21) 1_656 1_655 n
N1 D11 D9 32.2(20) 1_656 -1_657 n
N1 D11 D10 60.5(15) 1_656 1_656 n
D8 D11 D9 96.7(35) 1_556 1_655 n
D8 D11 D9 37.0(32) 1_556 -1_657 n
D8 D11 D10 98(4) 1_556 1_656 n
D9 D11 D9 79(4) 1_655 -1_657 n
D9 D11 D10 74.9(23) 1_655 1_656 n
D9 D11 D10 61.8(18) -1_657 1_656 n

loop_
_geom_bond_atom_site_label_1
_geom_bond_atom_site_label_2
_geom_bond_distance
_geom_bond_site_symmetry_2
_geom_bond_publ_flag
Fe1 O6 2.024(10) 1_555 n
Fe1 O6 2.024(10) -1_556 n
Fe1 O7 2.005(10) 1_555 n
Fe1 O7 2.005(10) -1_556 n
Fe1 O9 1.942(11) 1_455 n
Fe1 O9 1.942(11) -1_656 n
Fe2 O1 2.031(13) 1_555 n
Fe2 O2 2.027(11) -1_656 n
Fe2 O3 1.960(12) -101_544 n
Fe2 O4 1.942(12) -1_656 n
Fe2 O5 2.043(13) 1_555 n
Fe2 O8 1.945(11) -1_656 n
P1 O2 1.493(14) -101_445 n
P1 O6 1.562(14) 1_555 n
P1 O8 1.491(14) 1_555 n
P1 O10 1.613(15) -1_556 n
P1 D1 2.184(16) -1_556 n
P2 O3 1.534(16) 1_555 n
P2 O5 1.547(16) 1_555 n
P2 O9 1.525(16) -101_544 n
P2 O11 1.593(16) -1_656 n
P2 D6 2.195(16) -1_656 n
P3 O1 1.519(14) 1_555 n
P3 O4 1.526(16) 1_555 n
P3 O7 1.548(14) 1_555 n
P3 O12 1.571(15) -1_656 n
P3 D2 2.076(16) -1_656 n
O1 Fe2 2.031(13) 1_555 n
O1 P3 1.519(14) 1_555 n
O2 Fe2 2.027(11) -1_656 n
O2 P1 1.493(14) -101_445 n
O2 D2 1.605(14) 1_555 n
O3 Fe2 1.960(12) -101_544 n
O3 P2 1.534(16) 1_555 n
O3 D8 1.854(34) 1_555 n
O4 Fe2 1.942(12) -1_656 n
O4 P3 1.526(16) 1_555 n
O5 Fe2 2.043(13) 1_555 n
O5 P2 1.547(16) 1_555 n
O5 D1 1.684(12) -101_444 n
O5 D4 1.978(17) 1_555 n
O6 Fe1 2.024(10) 1_555 n
O6 P1 1.562(14) 1_555 n
O6 D6 1.732(14) -101_445 n
O7 Fe1 2.005(10) 1_555 n
O7 P3 1.548(14) 1_555 n
O7 D7 2.014(15) -101_444 n
O8 Fe2 1.945(11) -1_656 n
O8 P1 1.491(14) 1_555 n
O9 Fe1 1.942(11) 1_655 n
O9 P2 1.525(16) -101_544 n
O10 P1 1.613(15) -1_556 n
O10 D1 1.007(14) 1_555 n
O10 D3 1.848(14) 1_555 n
O11 P2 1.593(16) -1_656 n
O11 D6 0.938(16) 1_555 n
O12 P3 1.571(15) -1_656 n
O12 D2 0.981(14) 1_555 n
N1 D8 0.993(18) 1_455 n
N1 D8 0.993(18) -1_655 n
N1 D9 0.82(4) 1_554 n
N1 D9 0.82(4) -1_556 n
N1 D10 1.245(28) 1_555 n
N1 D10 1.245(28) -1_555 n
N1 D11 0.984(25) 1_454 n
N1 D11 0.984(25) -1_656 n
N2 D3 1.063(13) 1_555 n
N2 D4 1.025(16) 1_555 n
N2 D5 1.027(14) -1_656 n
N2 D7 1.020(12) 1_555 n
D1 P1 2.184(16) -1_556 n
D1 O5 1.684(12) -101_444 n
D1 O10 1.007(14) 1_555 n
D2 P3 2.076(16) -1_656 n
D2 O2 1.605(14) 1_555 n
D2 O12 0.981(14) 1_555 n
D3 O10 1.848(14) 1_555 n
D3 N2 1.063(13) 1_555 n
D3 D4 1.703(16) 1_555 n
D3 D5 1.733(16) -1_656 n
D3 D7 1.686(16) 1_555 n
D4 O5 1.978(17) 1_555 n
D4 N2 1.025(16) 1_555 n
D4 D3 1.703(16) 1_555 n
D4 D5 1.697(17) -1_656 n
D4 D7 1.634(16) 1_555 n
D5 N2 1.027(14) -1_656 n
D5 D3 1.733(16) -1_656 n
D5 D4 1.697(17) -1_656 n
D5 D7 1.669(17) -1_656 n
D6 P2 2.195(16) -1_656 n
D6 O6 1.732(14) -101_445 n
D6 O11 0.938(16) 1_555 n
D7 O7 2.014(15) -101_444 n
D7 N2 1.020(12) 1_555 n
D7 D3 1.686(16) 1_555 n
D7 D4 1.634(16) 1_555 n
D7 D5 1.669(17) -1_656 n
D8 O3 1.854(34) 1_555 n
D8 N1 0.993(18) 1_655 n
D8 D9 1.59(4) 1_654 n
D8 D9 0.89(7) -1_656 n
D8 D10 1.86(4) 1_655 n
D8 D10 1.277(34) -1_655 n
D8 D11 1.06(6) 1_554 n
D8 D11 1.67(4) -1_756 n
D9 N1 0.82(4) 1_556 n
D9 D8 1.59(4) 1_456 n
D9 D8 0.89(7) -1_656 n
D9 D9 1.64(8) -1_557 n
D9 D10 1.52(4) 1_556 n
D9 D10 1.46(4) -1_556 n
D9 D11 1.07(4) 1_455 n
D9 D11 1.463(32) -1_657 n
D10 N1 1.245(28) 1_555 n
D10 D8 1.86(4) 1_455 n
D10 D8 1.277(34) -1_655 n
D10 D9 1.52(4) 1_554 n
D10 D9 1.46(4) -1_556 n
D10 D11 1.388(35) 1_454 n
D10 D11 1.764(32) -1_656 n
D11 N1 0.984(25) 1_656 n
D11 D8 1.06(6) 1_556 n
D11 D8 1.67(4) -1_756 n
D11 D9 1.07(4) 1_655 n
D11 D9 1.463(32) -1_657 n
D11 D10 1.388(35) 1_656 n
D11 D10 1.764(32) -1_656 n
